data_4337311
loop_
_publ_author_name
'Zheng, Dehua'
'Wang, Mei'
'Chen, Lin'
'Wang, Ning'
'Sun, Licheng'

_publ_section_title
;
 Redox Reactions of [FeFe]-Hydrogenase Models Containing an Internal Amine
 and a Pendant Phosphine.
;
_journal_issue 3
_journal_name_full 'Inorganic chemistry'
_journal_page_first 1555
_journal_page_last 1561
_journal_paper_doi 10.1021/ic4025519
_journal_volume 53
_journal_year 2014
_chemical_formula_sum 'C28 H29 Fe2 N O4 P2 S2'
_chemical_formula_weight 681.28
_chemical_name_systematic
; 
 ? 
;
_space_group_IT_number 14
_symmetry_cell_setting monoclinic
_symmetry_space_group_name_Hall '-P 2ybc'
_symmetry_space_group_name_H-M 'P 1 21/c 1'
_atom_sites_solution_hydrogens geom
_atom_sites_solution_primary direct
_atom_sites_solution_secondary difmap
_audit_creation_method SHELXL-97
_cell_angle_alpha 90.00
_cell_angle_beta 90.992(7)
_cell_angle_gamma 90.00
_cell_formula_units_Z 4
_cell_length_a 9.8055(13)
_cell_length_b 13.574(2)
_cell_length_c 22.372(3)
_cell_measurement_temperature 296(2)
_cell_volume 2977.3(7)
_computing_structure_refinement 'SHELXL-97 (Sheldrick, 1997)'
_computing_structure_solution 'SHELXS-97 (Sheldrick, 1990)'
_diffrn_ambient_temperature 296(2)
_diffrn_measured_fraction_theta_full 0.992
_diffrn_measured_fraction_theta_max 0.992
_diffrn_radiation_monochromator graphite
_diffrn_radiation_source 'fine-focus sealed tube'
_diffrn_radiation_type MoK\a
_diffrn_radiation_wavelength 0.71073
_diffrn_reflns_av_R_equivalents 0.0925
_diffrn_reflns_av_sigmaI/netI 0.1330
_diffrn_reflns_limit_h_max 11
_diffrn_reflns_limit_h_min -11
_diffrn_reflns_limit_k_max 16
_diffrn_reflns_limit_k_min -6
_diffrn_reflns_limit_l_max 26
_diffrn_reflns_limit_l_min -19
_diffrn_reflns_number 15431
_diffrn_reflns_theta_full 25.00
_diffrn_reflns_theta_max 25.00
_diffrn_reflns_theta_min 1.75
_exptl_absorpt_coefficient_mu 1.257
_exptl_absorpt_correction_T_max 0.74
_exptl_absorpt_correction_T_min 0.56
_exptl_absorpt_correction_type empirical
_exptl_crystal_density_diffrn 1.520
_exptl_crystal_density_method 'not measured'
_exptl_crystal_F_000 1400
_exptl_crystal_size_max 0.27
_exptl_crystal_size_mid 0.26
_exptl_crystal_size_min 0.18
_refine_diff_density_max 0.786
_refine_diff_density_min -0.692
_refine_diff_density_rms 0.117
_refine_ls_extinction_method none
_refine_ls_goodness_of_fit_ref 0.890
_refine_ls_hydrogen_treatment mixed
_refine_ls_matrix_type full
_refine_ls_number_parameters 352
_refine_ls_number_reflns 5203
_refine_ls_number_restraints 0
_refine_ls_restrained_S_all 0.890
_refine_ls_R_factor_all 0.1177
_refine_ls_R_factor_gt 0.0489
_refine_ls_shift/su_max 0.000
_refine_ls_shift/su_mean 0.000
_refine_ls_structure_factor_coef Fsqd
_refine_ls_weighting_details 'calc w=1/[\s^2^(Fo^2^)+(0.0544P)^2^+0.0000P] where P=(Fo^2^+2Fc^2^)/3'
_refine_ls_weighting_scheme calc
_refine_ls_wR_factor_gt 0.0993
_refine_ls_wR_factor_ref 0.1218
_reflns_number_gt 2672
_reflns_number_total 5203
_reflns_threshold_expression >2sigma(I)
_cod_data_source_file ic4025519_si_005.cif
_cod_data_source_block ok
_cod_depositor_comments
;
The following automatic conversions were performed:

'_symmetry_cell_setting' value 'Monoclinic' changed to 'monoclinic'
according to
/usr/data/users/saulius/automatic-downloads/current/ACS/lib/dictionaries/cif_core.dic
dictionary named 'cif_core.dic' version 2.4.2 from 2011-04-26.

Automatic conversion script
Id: cif_fix_values 2281 2013-09-26 08:29:07Z andrius 
;
_cod_original_sg_symbol_H-M P2(1)/c
_cod_database_code 4337311

loop_
_symmetry_equiv_pos_as_xyz
'x, y, z'
'-x, y+1/2, -z+1/2'
'-x, -y, -z'
'x, -y-1/2, z-1/2'

loop_
_atom_site_label
_atom_site_type_symbol
_atom_site_fract_x
_atom_site_fract_y
_atom_site_fract_z
_atom_site_U_iso_or_equiv
_atom_site_adp_type
_atom_site_occupancy
_atom_site_symmetry_multiplicity
_atom_site_calc_flag
_atom_site_refinement_flags
Fe1 Fe 0.20153(7) 0.85931(5) 0.10366(3) 0.0341(2) Uani 1 1 d .
Fe2 Fe 0.20591(7) 0.99413(5) 0.18191(3) 0.0376(2) Uani 1 1 d .
S2 S 0.07430(13) 0.85721(10) 0.18689(5) 0.0387(4) Uani 1 1 d .
P1 P 0.10840(14) 0.72160(10) 0.06163(5) 0.0354(4) Uani 1 1 d .
S1 S 0.10860(13) 1.01339(10) 0.09000(5) 0.0411(4) Uani 1 1 d .
P2 P 0.38066(15) 1.09069(11) 0.15888(6) 0.0457(4) Uani 1 1 d .
O3 O 0.3760(4) 0.9220(3) 0.28020(16) 0.0687(13) Uani 1 1 d .
N1 N -0.1440(4) 0.9261(3) 0.11194(18) 0.0439(11) Uani 1 1 d .
C17 C 0.1073(5) 0.7134(3) -0.0203(2) 0.0370(13) Uani 1 1 d .
C16 C -0.0673(5) 0.6858(4) 0.07864(18) 0.0341(13) Uani 1 1 d .
C3 C 0.3088(6) 0.9501(4) 0.2414(2) 0.0492(15) Uani 1 1 d .
C9 C -0.1061(5) 0.8873(4) 0.1697(2) 0.0472(15) Uani 1 1 d .
H9A H -0.1588 0.8277 0.1756 0.057 Uiso 1 1 calc R
H9B H -0.1355 0.9344 0.1994 0.057 Uiso 1 1 calc R
O2 O 0.4310(4) 0.7724(3) 0.16866(18) 0.0735(13) Uani 1 1 d .
C15 C -0.1004(6) 0.5900(4) 0.0934(2) 0.0476(15) Uani 1 1 d .
H15A H -0.0317 0.5429 0.0955 0.057 Uiso 1 1 calc R
C11 C -0.1742(5) 0.7544(4) 0.07428(19) 0.0370(13) Uani 1 1 d .
C19 C -0.0033(7) 0.6912(5) -0.1163(2) 0.0678(19) Uani 1 1 d .
H19A H -0.0830 0.6803 -0.1385 0.081 Uiso 1 1 calc R
C8 C -0.0779(5) 1.0177(4) 0.0995(2) 0.0500(15) Uani 1 1 d .
H8A H -0.0971 1.0630 0.1319 0.060 Uiso 1 1 calc R
H8B H -0.1188 1.0450 0.0633 0.060 Uiso 1 1 calc R
C1 C 0.3109(6) 0.8928(4) 0.0465(2) 0.0469(15) Uani 1 1 d .
C4 C 0.1133(6) 1.0815(4) 0.2220(2) 0.0544(16) Uani 1 1 d .
C21 C 0.2327(7) 0.7223(4) -0.1118(2) 0.0565(17) Uani 1 1 d .
H21A H 0.3150 0.7313 -0.1311 0.068 Uiso 1 1 calc R
C10 C -0.1482(5) 0.8604(4) 0.0595(2) 0.0440(14) Uani 1 1 d .
H10A H -0.0619 0.8652 0.0391 0.053 Uiso 1 1 calc R
H10B H -0.2191 0.8831 0.0321 0.053 Uiso 1 1 calc R
C23 C 0.2034(5) 0.6100(4) 0.0851(2) 0.0425(14) Uani 1 1 d .
C22 C 0.2290(6) 0.7271(4) -0.0503(2) 0.0471(15) Uani 1 1 d .
H22A H 0.3089 0.7397 -0.0285 0.057 Uiso 1 1 calc R
C18 C -0.0078(6) 0.6940(4) -0.0539(2) 0.0514(16) Uani 1 1 d .
H18A H -0.0900 0.6826 -0.0349 0.062 Uiso 1 1 calc R
C7 C 0.5445(5) 1.0303(4) 0.1501(3) 0.076(2) Uani 1 1 d .
H7A H 0.6122 1.0785 0.1403 0.113 Uiso 1 1 calc R
H7B H 0.5376 0.9825 0.1186 0.113 Uiso 1 1 calc R
H7C H 0.5703 0.9981 0.1868 0.113 Uiso 1 1 calc R
C28 C 0.2609(5) 0.5446(4) 0.0461(2) 0.0519(15) Uani 1 1 d .
H28A H 0.2495 0.5543 0.0052 0.062 Uiso 1 1 calc R
C27 C 0.3350(6) 0.4650(5) 0.0664(3) 0.0682(18) Uani 1 1 d .
H27A H 0.3729 0.4216 0.0391 0.082 Uiso 1 1 calc R
C13 C -0.3367(6) 0.6296(5) 0.1018(2) 0.0616(18) Uani 1 1 d .
H13A H -0.4258 0.6114 0.1101 0.074 Uiso 1 1 calc R
C20 C 0.1163(7) 0.7043(4) -0.1449(2) 0.0603(18) Uani 1 1 d .
H20A H 0.1193 0.7010 -0.1864 0.072 Uiso 1 1 calc R
C14 C -0.2337(7) 0.5623(5) 0.1051(2) 0.0578(17) Uani 1 1 d .
H14A H -0.2527 0.4974 0.1153 0.069 Uiso 1 1 calc R
C6 C 0.4170(7) 1.1825(5) 0.2154(2) 0.090(2) Uani 1 1 d .
H6A H 0.4929 1.2221 0.2034 0.135 Uiso 1 1 calc R
H6B H 0.4389 1.1505 0.2526 0.135 Uiso 1 1 calc R
H6C H 0.3384 1.2238 0.2203 0.135 Uiso 1 1 calc R
C24 C 0.2209(6) 0.5933(4) 0.1460(2) 0.0587(17) Uani 1 1 d .
H24A H 0.1837 0.6368 0.1734 0.070 Uiso 1 1 calc R
C5 C 0.3696(5) 1.1653(4) 0.0916(2) 0.0556(16) Uani 1 1 d .
H5A H 0.4520 1.2027 0.0876 0.083 Uiso 1 1 calc R
H5B H 0.2933 1.2094 0.0941 0.083 Uiso 1 1 calc R
H5C H 0.3575 1.1232 0.0574 0.083 Uiso 1 1 calc R
C12 C -0.3064(6) 0.7256(5) 0.0857(2) 0.0545(16) Uani 1 1 d .
H12A H -0.3764 0.7717 0.0825 0.065 Uiso 1 1 calc R
C25 C 0.2938(7) 0.5119(5) 0.1660(3) 0.0694(19) Uani 1 1 d .
H25A H 0.3024 0.4997 0.2067 0.083 Uiso 1 1 calc R
O4 O 0.0513(5) 1.1370(4) 0.24867(19) 0.0992(17) Uani 1 1 d .
C26 C 0.3536(7) 0.4491(5) 0.1260(3) 0.075(2) Uani 1 1 d .
H26A H 0.4061 0.3964 0.1395 0.090 Uiso 1 1 calc R
O1 O 0.3855(4) 0.9181(3) 0.00976(17) 0.0769(14) Uani 1 1 d .
C2 C 0.3367(6) 0.8040(4) 0.1435(2) 0.0480(15) Uani 1 1 d .

loop_
_atom_site_aniso_label
_atom_site_aniso_U_11
_atom_site_aniso_U_22
_atom_site_aniso_U_33
_atom_site_aniso_U_23
_atom_site_aniso_U_13
_atom_site_aniso_U_12
Fe1 0.0360(5) 0.0363(5) 0.0299(4) -0.0029(3) -0.0005(3) 0.0010(4)
Fe2 0.0438(5) 0.0388(5) 0.0302(4) -0.0027(3) -0.0011(3) 0.0003(4)
S2 0.0447(9) 0.0404(9) 0.0309(7) 0.0026(6) 0.0018(6) -0.0008(7)
P1 0.0409(9) 0.0358(9) 0.0296(7) -0.0016(6) -0.0007(6) 0.0007(7)
S1 0.0432(9) 0.0422(10) 0.0376(7) 0.0072(6) -0.0048(6) -0.0016(7)
P2 0.0479(10) 0.0476(11) 0.0414(8) -0.0013(7) -0.0057(7) -0.0075(8)
O3 0.080(3) 0.083(3) 0.043(2) 0.009(2) -0.013(2) -0.003(3)
N1 0.042(3) 0.038(3) 0.052(3) -0.004(2) -0.004(2) -0.001(2)
C17 0.047(4) 0.030(3) 0.034(3) -0.006(2) 0.004(3) 0.000(3)
C16 0.039(3) 0.036(4) 0.027(3) -0.001(2) -0.003(2) -0.003(3)
C3 0.067(4) 0.046(4) 0.034(3) 0.000(3) 0.008(3) -0.003(3)
C9 0.041(3) 0.052(4) 0.049(3) -0.010(3) 0.015(3) -0.003(3)
O2 0.065(3) 0.080(3) 0.075(3) -0.003(2) -0.017(2) 0.029(3)
C15 0.051(4) 0.048(4) 0.044(3) -0.002(3) -0.002(3) -0.002(3)
C11 0.040(4) 0.038(4) 0.033(3) -0.002(2) -0.003(2) -0.010(3)
C19 0.070(5) 0.093(5) 0.040(3) -0.013(3) -0.017(3) 0.022(4)
C8 0.038(4) 0.039(4) 0.072(4) 0.000(3) -0.013(3) 0.003(3)
C1 0.060(4) 0.034(4) 0.047(3) -0.009(3) 0.006(3) -0.013(3)
C4 0.061(4) 0.060(5) 0.042(3) -0.005(3) 0.004(3) 0.014(4)
C21 0.075(5) 0.053(4) 0.042(3) -0.009(3) 0.015(3) -0.021(4)
C10 0.039(3) 0.049(4) 0.043(3) -0.002(3) -0.009(3) -0.004(3)
C23 0.052(4) 0.035(4) 0.041(3) -0.001(3) -0.006(3) -0.002(3)
C22 0.056(4) 0.048(4) 0.037(3) -0.011(3) 0.001(3) -0.012(3)
C18 0.050(4) 0.073(5) 0.032(3) -0.007(3) 0.006(3) 0.001(3)
C7 0.038(4) 0.080(5) 0.108(5) 0.024(4) -0.002(4) -0.002(4)
C28 0.058(4) 0.046(4) 0.052(3) -0.002(3) -0.011(3) 0.011(3)
C27 0.080(5) 0.047(5) 0.077(5) -0.009(4) -0.013(4) 0.016(4)
C13 0.053(4) 0.058(5) 0.074(4) -0.016(4) 0.025(3) -0.027(4)
C20 0.090(5) 0.060(4) 0.031(3) -0.010(3) 0.006(3) 0.003(4)
C14 0.066(5) 0.047(4) 0.061(4) -0.012(3) 0.010(3) -0.022(4)
C6 0.120(6) 0.087(5) 0.063(4) -0.020(4) -0.004(4) -0.052(5)
C24 0.075(5) 0.049(4) 0.051(4) 0.004(3) -0.011(3) 0.003(4)
C5 0.052(4) 0.059(4) 0.055(3) 0.009(3) -0.001(3) -0.015(3)
C12 0.038(4) 0.060(5) 0.066(4) -0.010(3) 0.008(3) -0.008(3)
C25 0.084(5) 0.061(5) 0.061(4) 0.023(4) -0.027(4) -0.008(4)
O4 0.127(4) 0.092(4) 0.079(3) -0.018(3) 0.021(3) 0.055(3)
C26 0.077(5) 0.046(5) 0.101(6) 0.003(4) -0.035(4) 0.006(4)
O1 0.087(3) 0.075(3) 0.069(3) -0.010(2) 0.041(2) -0.026(3)
C2 0.057(4) 0.045(4) 0.042(3) -0.004(3) 0.000(3) 0.007(3)

loop_
_atom_type_symbol
_atom_type_description
_atom_type_scat_dispersion_real
_atom_type_scat_dispersion_imag
_atom_type_scat_source
C C 0.0033 0.0016 'International Tables Vol C Tables 4.2.6.8 and 6.1.1.4'
H H 0.0000 0.0000 'International Tables Vol C Tables 4.2.6.8 and 6.1.1.4'
N N 0.0061 0.0033 'International Tables Vol C Tables 4.2.6.8 and 6.1.1.4'
O O 0.0106 0.0060 'International Tables Vol C Tables 4.2.6.8 and 6.1.1.4'
P P 0.1023 0.0942 'International Tables Vol C Tables 4.2.6.8 and 6.1.1.4'
S S 0.1246 0.1234 'International Tables Vol C Tables 4.2.6.8 and 6.1.1.4'
Fe Fe 0.3463 0.8444 'International Tables Vol C Tables 4.2.6.8 and 6.1.1.4'

loop_
_geom_angle_atom_site_label_1
_geom_angle_atom_site_label_2
_geom_angle_atom_site_label_3
_geom_angle
C1 Fe1 C2 90.9(2)
C1 Fe1 S2 164.42(17)
C2 Fe1 S2 89.96(17)
C1 Fe1 P1 99.12(17)
C2 Fe1 P1 98.76(18)
S2 Fe1 P1 96.13(5)
C1 Fe1 S1 84.98(18)
C2 Fe1 S1 138.73(18)
S2 Fe1 S1 84.13(5)
P1 Fe1 S1 122.46(6)
C1 Fe1 Fe2 108.38(16)
C2 Fe1 Fe2 87.42(17)
S2 Fe1 Fe2 56.11(4)
P1 Fe1 Fe2 151.74(5)
S1 Fe1 Fe2 55.70(4)
C4 Fe2 C3 97.9(2)
C4 Fe2 P2 97.3(2)
C3 Fe2 P2 86.64(18)
C4 Fe2 S2 103.29(19)
C3 Fe2 S2 90.23(18)
P2 Fe2 S2 159.37(6)
C4 Fe2 S1 99.94(18)
C3 Fe2 S1 162.09(17)
P2 Fe2 S1 92.05(5)
S2 Fe2 S1 84.73(5)
C4 Fe2 Fe1 147.27(19)
C3 Fe2 Fe1 106.25(17)
P2 Fe2 Fe1 105.64(5)
S2 Fe2 Fe1 55.84(4)
S1 Fe2 Fe1 56.95(4)
C9 S2 Fe1 111.44(15)
C9 S2 Fe2 110.62(18)
Fe1 S2 Fe2 68.05(4)
C16 P1 C17 101.6(2)
C16 P1 C23 101.2(2)
C17 P1 C23 103.1(2)
C16 P1 Fe1 120.18(16)
C17 P1 Fe1 117.23(17)
C23 P1 Fe1 111.05(17)
C8 S1 Fe2 107.54(18)
C8 S1 Fe1 113.88(18)
Fe2 S1 Fe1 67.35(4)
C6 P2 C5 101.8(3)
C6 P2 C7 102.9(3)
C5 P2 C7 101.7(3)
C6 P2 Fe2 112.8(2)
C5 P2 Fe2 119.03(18)
C7 P2 Fe2 116.4(2)
C8 N1 C9 112.5(4)
C8 N1 C10 112.2(4)
C9 N1 C10 119.7(4)
C18 C17 C22 117.9(5)
C18 C17 P1 123.3(4)
C22 C17 P1 118.8(4)
C15 C16 C11 117.5(5)
C15 C16 P1 121.6(4)
C11 C16 P1 120.8(4)
O3 C3 Fe2 179.6(6)
N1 C9 S2 119.9(3)
C16 C15 C14 121.7(5)
C12 C11 C16 120.1(5)
C12 C11 C10 118.4(5)
C16 C11 C10 121.4(5)
C20 C19 C18 120.6(6)
N1 C8 S1 116.5(3)
O1 C1 Fe1 177.4(5)
O4 C4 Fe2 178.6(6)
C20 C21 C22 120.7(5)
N1 C10 C11 114.1(4)
C28 C23 C24 118.2(5)
C28 C23 P1 124.1(4)
C24 C23 P1 117.7(4)
C21 C22 C17 120.7(5)
C17 C18 C19 120.8(5)
C23 C28 C27 121.3(5)
C26 C27 C28 120.6(6)
C14 C13 C12 118.8(5)
C19 C20 C21 119.2(5)
C13 C14 C15 120.5(6)
C25 C24 C23 120.0(6)
C11 C12 C13 121.3(6)
C26 C25 C24 120.5(6)
C27 C26 C25 119.3(6)
O2 C2 Fe1 175.7(5)

loop_
_geom_bond_atom_site_label_1
_geom_bond_atom_site_label_2
_geom_bond_distance
Fe1 C1 1.744(6)
Fe1 C2 1.753(6)
Fe1 S2 2.2592(14)
Fe1 P1 2.2765(15)
Fe1 S1 2.2998(15)
Fe1 Fe2 2.5323(10)
Fe2 C4 1.750(6)
Fe2 C3 1.760(6)
Fe2 P2 2.2249(16)
Fe2 S2 2.2665(15)
Fe2 S1 2.2667(14)
S2 C9 1.849(5)
P1 C16 1.836(5)
P1 C17 1.837(5)
P1 C23 1.849(5)
S1 C8 1.846(5)
P2 C6 1.807(5)
P2 C5 1.817(5)
P2 C7 1.817(5)
O3 C3 1.146(6)
N1 C8 1.432(6)
N1 C9 1.438(6)
N1 C10 1.473(6)
C17 C18 1.370(6)
C17 C22 1.391(6)
C16 C15 1.381(6)
C16 C11 1.404(6)
O2 C2 1.157(6)
C15 C14 1.389(7)
C11 C12 1.381(6)
C11 C10 1.499(7)
C19 C20 1.356(7)
C19 C18 1.399(6)
C1 O1 1.161(5)
C4 O4 1.143(6)
C21 C20 1.371(7)
C21 C22 1.380(6)
C23 C28 1.372(6)
C23 C24 1.389(6)
C28 C27 1.375(7)
C27 C26 1.359(8)
C13 C14 1.363(7)
C13 C12 1.386(7)
C24 C25 1.386(7)
C25 C26 1.374(8)
